data_2217036
loop_
_publ_author_name
'Dong, Wen-Liang'
'Ge, Yan-Qing'
'Zhao, Bao-Xiang'

_publ_section_title
;
 Ethyl
 5-(ethoxycarbonyl)-3-(4-methoxyphenyl)-1<i>H</i>-pyrazole-1-acetate
;
_journal_coeditor_code FJ2063
_journal_issue 1
_journal_name_full 'Acta Crystallographica Section E'
_journal_page_first o64
_journal_page_last o64
_journal_paper_doi 10.1107/S1600536807057297
_journal_volume 64
_journal_year 2008
_chemical_formula_iupac 'C17 H20 N2 O5'
_chemical_formula_moiety 'C17 H20 N2 O5'
_chemical_formula_sum 'C17 H20 N2 O5'
_chemical_formula_weight 332.35
_chemical_name_systematic
;
Ethyl 5-(ethoxycarbonyl)-3-(4-methoxyphenyl)-1<i>H</i>-pyrazole-1-acetate
;
_space_group_IT_number 2
_symmetry_cell_setting triclinic
_symmetry_space_group_name_Hall '-P 1'
_symmetry_space_group_name_H-M 'P -1'
_atom_sites_solution_hydrogens geom
_atom_sites_solution_primary direct
_atom_sites_solution_secondary difmap
_audit_creation_method SHELXL-97
_cell_angle_alpha 106.7210(10)
_cell_angle_beta 97.8980(10)
_cell_angle_gamma 106.7960(10)
_cell_formula_units_Z 2
_cell_length_a 7.42670(10)
_cell_length_b 11.0511(2)
_cell_length_c 11.7139(2)
_cell_measurement_reflns_used 3567
_cell_measurement_temperature 296(2)
_cell_measurement_theta_max 24.49
_cell_measurement_theta_min 2.95
_cell_volume 855.59(3)
_computing_cell_refinement 'APEX2 (Bruker, 2005)'
_computing_data_collection 'APEX2 (Bruker, 2005)'
_computing_data_reduction 'APEX2 (Bruker, 2005)'
_computing_molecular_graphics 'SHELXTL (Bruker, 1997)'
_computing_publication_material 'WINGX (Farrugia, 1999)'
_computing_structure_refinement 'SHELXL97 (Sheldrick, 1997)'
_computing_structure_solution 'SIR97 (Altomare <i>et al.</i>,  1999)'
_diffrn_ambient_temperature 296(2)
_diffrn_measured_fraction_theta_full 0.966
_diffrn_measured_fraction_theta_max 0.964
_diffrn_measurement_device_type 'Bruker APEXII CCD area-detector diffractometer'
_diffrn_measurement_method '\f and \w scans'
_diffrn_radiation_monochromator graphite
_diffrn_radiation_source 'fine-focus sealed tube'
_diffrn_radiation_type MoK\a
_diffrn_radiation_wavelength 0.71073
_diffrn_reflns_av_R_equivalents 0.0231
_diffrn_reflns_av_sigmaI/netI 0.0228
_diffrn_reflns_limit_h_max 9
_diffrn_reflns_limit_h_min -9
_diffrn_reflns_limit_k_max 14
_diffrn_reflns_limit_k_min -14
_diffrn_reflns_limit_l_max 13
_diffrn_reflns_limit_l_min -15
_diffrn_reflns_number 13041
_diffrn_reflns_theta_full 27.00
_diffrn_reflns_theta_max 27.53
_diffrn_reflns_theta_min 2.25
_diffrn_standards_decay_% 0
_diffrn_standards_number 0
_exptl_absorpt_coefficient_mu 0.096
_exptl_absorpt_correction_T_max 0.9737
_exptl_absorpt_correction_T_min 0.8455
_exptl_absorpt_correction_type multi-scan
_exptl_absorpt_process_details '(SADABS; Bruker, 2005)'
_exptl_crystal_colour colourless
_exptl_crystal_density_diffrn 1.290
_exptl_crystal_density_method 'not measured'
_exptl_crystal_description prism
_exptl_crystal_F_000 352
_exptl_crystal_size_max 0.45
_exptl_crystal_size_mid 0.39
_exptl_crystal_size_min 0.28
_refine_diff_density_max 0.321
_refine_diff_density_min -0.161
_refine_ls_extinction_coef 0.016(4)
_refine_ls_extinction_expression Fc^*^=kFc[1+0.001xFc^2^\l^3^/sin(2\q)]^-1/4^
_refine_ls_extinction_method SHELXL
_refine_ls_goodness_of_fit_ref 1.058
_refine_ls_hydrogen_treatment constr
_refine_ls_matrix_type full
_refine_ls_number_parameters 221
_refine_ls_number_reflns 3806
_refine_ls_number_restraints 3
_refine_ls_restrained_S_all 1.062
_refine_ls_R_factor_all 0.0780
_refine_ls_R_factor_gt 0.0491
_refine_ls_shift/su_max 0.000
_refine_ls_shift/su_mean 0.000
_refine_ls_structure_factor_coef Fsqd
_refine_ls_weighting_details 'calc w=1/[\s^2^(Fo^2^)+(0.0775P)^2^+0.1127P] where P=(Fo^2^+2Fc^2^)/3'
_refine_ls_weighting_scheme calc
_refine_ls_wR_factor_gt 0.1427
_refine_ls_wR_factor_ref 0.1659
_reflns_number_gt 2376
_reflns_number_total 3806
_reflns_threshold_expression >2\s(I)
_cod_data_source_file fj2063.cif
_cod_data_source_block I
_cod_depositor_comments
;
The following automatic conversions were performed:
'_symmetry_cell_setting' value 'Triclinic' changed to 'triclinic'
according to '/home/saulius/struct/CIF-dictionaries/cif_core.dic'
dictionary named 'cif_core.dic' version 2.4.1 from 2010-06-29.

Automatic conversion script
Id: cif_fix_enum 1527 2010-12-29 10:47:43Z saulius 

The following automatic conversions were performed:

'_symmetry_cell_setting' value 'Triclinic' changed to 'triclinic'
according to /home/saulius/struct/CIF-dictionaries/cif_core.dic
dictionary named 'cif_core.dic' version 2.4.1 from 2010-06-29.

Automatic conversion script
Id: cif_fix_values 1715 2011-07-08 13:25:40Z adriana 
;
_cod_database_code 2217036
_cod_database_fobs_code 2217036

loop_
_symmetry_equiv_pos_as_xyz
'x, y, z'
'-x, -y, -z'

loop_
_atom_site_type_symbol
_atom_site_label
_atom_site_fract_x
_atom_site_fract_y
_atom_site_fract_z
_atom_site_U_iso_or_equiv
_atom_site_adp_type
_atom_site_calc_flag
_atom_site_refinement_flags
_atom_site_occupancy
C C1 -0.7281(3) 0.0919(3) 0.9802(3) 0.1071(8) Uani d . 1
H H1A -0.7815 0.0997 0.9043 0.161 Uiso calc R 1
H H1B -0.8148 0.0990 1.0334 0.161 Uiso calc R 1
H H1C -0.7110 0.0062 0.9639 0.161 Uiso calc R 1
C C2 -0.4043(3) 0.2015(2) 0.9716(2) 0.0792(5) Uani d U 1
C C3 -0.2328(3) 0.3033(2) 1.0311(2) 0.0871(6) Uani d . 1
H H3 -0.2183 0.3626 1.1091 0.104 Uiso calc R 1
C C4 -0.0829(3) 0.3176(2) 0.9754(2) 0.0815(6) Uani d . 1
H H4 0.0339 0.3872 1.0170 0.098 Uiso calc R 1
C C5 -0.0974(3) 0.23132(17) 0.85765(17) 0.0676(5) Uani d . 1
C C6 -0.2716(3) 0.1283(2) 0.7993(2) 0.0783(6) Uani d U 1
H H6 -0.2865 0.0685 0.7214 0.094 Uiso calc R 1
C C7 -0.4285(3) 0.1127(2) 0.8567(2) 0.0823(6) Uani d U 1
H H7 -0.5462 0.0432 0.8171 0.099 Uiso calc R 1
C C8 0.0682(3) 0.25088(16) 0.80054(16) 0.0645(5) Uani d . 1
C C9 0.0946(3) 0.17110(17) 0.69185(17) 0.0674(5) Uani d . 1
H H9 0.0062 0.0898 0.6365 0.081 Uiso calc R 1
C C10 0.2765(3) 0.23673(16) 0.68338(16) 0.0640(5) Uani d . 1
C C11 0.5351(3) 0.46068(18) 0.81994(17) 0.0722(5) Uani d . 1
H H11A 0.6397 0.4248 0.8165 0.087 Uiso calc R 1
H H11B 0.5551 0.5187 0.9038 0.087 Uiso calc R 1
C C12 0.5401(3) 0.54247(18) 0.73607(18) 0.0744(5) Uani d . 1
C C13 0.7510(4) 0.7109(3) 0.6817(3) 0.1111(9) Uani d . 1
H H13A 0.6755 0.7696 0.6977 0.133 Uiso calc R 1
H H13B 0.7114 0.6574 0.5949 0.133 Uiso calc R 1
C C14 0.9606(5) 0.7918(3) 0.7167(3) 0.1405(13) Uani d . 1
H H14A 0.9996 0.8409 0.8034 0.211 Uiso calc R 1
H H14B 0.9843 0.8539 0.6730 0.211 Uiso calc R 1
H H14C 1.0335 0.7330 0.6963 0.211 Uiso calc R 1
C C15 0.3773(3) 0.19420(18) 0.58813(18) 0.0714(5) Uani d . 1
C C16 0.6729(3) 0.2462(3) 0.5236(2) 0.0952(7) Uani d . 1
H H16A 0.6079 0.2275 0.4395 0.114 Uiso calc R 1
H H16B 0.7006 0.1670 0.5287 0.114 Uiso calc R 1
C C17 0.8560(4) 0.3647(3) 0.5629(3) 0.1128(9) Uani d . 1
H H17A 0.8293 0.4383 0.5452 0.169 Uiso calc R 1
H H17B 0.9483 0.3412 0.5193 0.169 Uiso calc R 1
H H17C 0.9080 0.3909 0.6496 0.169 Uiso calc R 1
N N1 0.2268(2) 0.36044(14) 0.85650(14) 0.0697(4) Uani d . 1
N N2 0.3521(2) 0.35071(14) 0.78541(14) 0.0664(4) Uani d . 1
O O1 -0.5490(2) 0.19486(17) 1.03670(16) 0.1040(5) Uani d U 1
O O2 0.4038(2) 0.53626(15) 0.66541(16) 0.1015(5) Uani d . 1
O O3 0.7201(2) 0.62366(14) 0.75458(13) 0.0866(5) Uani d . 1
O O4 0.3061(2) 0.08992(16) 0.50282(15) 0.1068(6) Uani d . 1
O O5 0.55182(19) 0.28057(13) 0.60626(13) 0.0793(4) Uani d . 1

loop_
_atom_site_aniso_label
_atom_site_aniso_U_11
_atom_site_aniso_U_22
_atom_site_aniso_U_33
_atom_site_aniso_U_12
_atom_site_aniso_U_13
_atom_site_aniso_U_23
C1 0.0884(16) 0.0961(16) 0.127(2) 0.0173(13) 0.0019(14) 0.0497(15)
C2 0.0858(13) 0.0741(12) 0.0800(12) 0.0337(11) 0.0114(10) 0.0275(9)
C3 0.0879(15) 0.0757(13) 0.0808(14) 0.0253(11) 0.0101(12) 0.0105(10)
C4 0.0789(13) 0.0690(12) 0.0812(14) 0.0205(10) 0.0088(11) 0.0137(10)
C5 0.0714(11) 0.0561(9) 0.0686(11) 0.0195(8) 0.0012(9) 0.0217(8)
C6 0.0816(13) 0.0689(11) 0.0720(12) 0.0169(10) 0.0042(10) 0.0220(9)
C7 0.0760(12) 0.0665(11) 0.0860(13) 0.0112(9) -0.0028(10) 0.0234(9)
C8 0.0682(11) 0.0522(9) 0.0622(10) 0.0151(8) -0.0010(8) 0.0176(8)
C9 0.0697(11) 0.0500(9) 0.0656(11) 0.0123(8) -0.0031(9) 0.0129(8)
C10 0.0688(11) 0.0497(8) 0.0575(10) 0.0127(8) -0.0034(8) 0.0119(7)
C11 0.0730(11) 0.0625(10) 0.0548(10) 0.0035(8) -0.0051(8) 0.0118(8)
C12 0.0791(12) 0.0573(10) 0.0655(11) 0.0093(9) -0.0017(10) 0.0136(8)
C13 0.129(2) 0.0820(15) 0.1059(19) 0.0067(14) 0.0078(16) 0.0480(14)
C14 0.146(3) 0.106(2) 0.127(2) -0.0186(19) 0.021(2) 0.0466(18)
C15 0.0744(12) 0.0624(10) 0.0650(11) 0.0193(9) 0.0023(9) 0.0152(9)
C16 0.0941(16) 0.1076(17) 0.0903(16) 0.0433(14) 0.0266(13) 0.0332(13)
C17 0.0953(17) 0.1129(19) 0.150(3) 0.0370(15) 0.0466(17) 0.0653(19)
N1 0.0757(10) 0.0590(8) 0.0591(9) 0.0129(7) 0.0038(8) 0.0144(7)
N2 0.0691(9) 0.0556(8) 0.0563(8) 0.0093(7) -0.0014(7) 0.0127(6)
O1 0.0940(11) 0.0954(11) 0.1023(12) 0.0215(9) 0.0206(9) 0.0175(9)
O2 0.0943(10) 0.0906(10) 0.1036(12) 0.0156(8) -0.0142(9) 0.0441(9)
O3 0.0868(9) 0.0727(8) 0.0778(9) 0.0016(7) 0.0001(7) 0.0287(7)
O4 0.0975(11) 0.0835(10) 0.0917(11) 0.0104(8) 0.0154(9) -0.0146(8)
O5 0.0756(8) 0.0742(8) 0.0753(9) 0.0172(7) 0.0137(7) 0.0178(7)

loop_
_atom_type_symbol
_atom_type_description
_atom_type_scat_dispersion_real
_atom_type_scat_dispersion_imag
_atom_type_scat_source
C C 0.0033 0.0016 'International Tables Vol C Tables 4.2.6.8 and 6.1.1.4'
H H 0.0000 0.0000 'International Tables Vol C Tables 4.2.6.8 and 6.1.1.4'
N N 0.0061 0.0033 'International Tables Vol C Tables 4.2.6.8 and 6.1.1.4'
O O 0.0106 0.0060 'International Tables Vol C Tables 4.2.6.8 and 6.1.1.4'

loop_
_geom_angle_atom_site_label_1
_geom_angle_atom_site_label_2
_geom_angle_atom_site_label_3
_geom_angle
O1 C1 H1A 109.5
O1 C1 H1B 109.5
H1A C1 H1B 109.5
O1 C1 H1C 109.5
H1A C1 H1C 109.5
H1B C1 H1C 109.5
C3 C2 C7 121.2(2)
C3 C2 O1 115.1(2)
C7 C2 O1 123.7(2)
C4 C3 C2 119.4(2)
C4 C3 H3 120.3
C2 C3 H3 120.3
C3 C4 C5 122.6(2)
C3 C4 H4 118.7
C5 C4 H4 118.7
C6 C5 C4 117.2(2)
C6 C5 C8 122.06(18)
C4 C5 C8 120.78(17)
C5 C6 C7 120.6(2)
C5 C6 H6 119.7
C7 C6 H6 119.7
C2 C7 C6 119.0(2)
C2 C7 H7 120.5
C6 C7 H7 120.5
N1 C8 C9 110.03(17)
N1 C8 C5 119.14(17)
C9 C8 C5 130.83(16)
C10 C9 C8 106.19(15)
C10 C9 H9 126.9
C8 C9 H9 126.9
N2 C10 C9 106.01(17)
N2 C10 C15 125.70(17)
C9 C10 C15 128.25(16)
N2 C11 C12 111.51(14)
N2 C11 H11A 109.3
C12 C11 H11A 109.3
N2 C11 H11B 109.3
C12 C11 H11B 109.3
H11A C11 H11B 108.0
O2 C12 O3 125.12(19)
O2 C12 C11 125.49(19)
O3 C12 C11 109.39(16)
O3 C13 C14 107.6(2)
O3 C13 H13A 110.2
C14 C13 H13A 110.2
O3 C13 H13B 110.2
C14 C13 H13B 110.2
H13A C13 H13B 108.5
C13 C14 H14A 109.5
C13 C14 H14B 109.5
H14A C14 H14B 109.5
C13 C14 H14C 109.5
H14A C14 H14C 109.5
H14B C14 H14C 109.5
O4 C15 O5 123.9(2)
O4 C15 C10 122.73(19)
O5 C15 C10 113.38(15)
O5 C16 C17 106.8(2)
O5 C16 H16A 110.4
C17 C16 H16A 110.4
O5 C16 H16B 110.4
C17 C16 H16B 110.4
H16A C16 H16B 108.6
C16 C17 H17A 109.5
C16 C17 H17B 109.5
H17A C17 H17B 109.5
C16 C17 H17C 109.5
H17A C17 H17C 109.5
H17B C17 H17C 109.5
C8 N1 N2 105.97(15)
N1 N2 C10 111.79(15)
N1 N2 C11 118.33(14)
C10 N2 C11 129.73(18)
C1 O1 C2 117.6(2)
C12 O3 C13 116.71(17)
C15 O5 C16 118.99(16)

loop_
_geom_bond_atom_site_label_1
_geom_bond_atom_site_label_2
_geom_bond_distance
C1 O1 1.397(3)
C1 H1A 0.9600
C1 H1B 0.9600
C1 H1C 0.9600
C2 C3 1.360(3)
C2 C7 1.370(3)
C2 O1 1.398(3)
C3 C4 1.359(3)
C3 H3 0.9300
C4 C5 1.402(3)
C4 H4 0.9300
C5 C6 1.377(2)
C5 C8 1.470(3)
C6 C7 1.417(3)
C6 H6 0.9300
C7 H7 0.9300
C8 N1 1.338(2)
C8 C9 1.400(3)
C9 C10 1.369(3)
C9 H9 0.9300
C10 N2 1.368(2)
C10 C15 1.469(3)
C11 N2 1.449(2)
C11 C12 1.512(3)
C11 H11A 0.9700
C11 H11B 0.9700
C12 O2 1.188(2)
C12 O3 1.325(2)
C13 O3 1.452(3)
C13 C14 1.483(4)
C13 H13A 0.9700
C13 H13B 0.9700
C14 H14A 0.9600
C14 H14B 0.9600
C14 H14C 0.9600
C15 O4 1.203(2)
C15 O5 1.315(2)
C16 O5 1.455(3)
C16 C17 1.492(3)
C16 H16A 0.9700
C16 H16B 0.9700
C17 H17A 0.9600
C17 H17B 0.9600
C17 H17C 0.9600
N1 N2 1.338(2)

loop_
_geom_torsion_atom_site_label_1
_geom_torsion_atom_site_label_2
_geom_torsion_atom_site_label_3
_geom_torsion_atom_site_label_4
_geom_torsion
C7 C2 C3 C4 0.2(3)
O1 C2 C3 C4 179.65(19)
C2 C3 C4 C5 0.3(3)
C3 C4 C5 C6 -0.7(3)
C3 C4 C5 C8 179.64(18)
C4 C5 C6 C7 0.6(3)
C8 C5 C6 C7 -179.75(16)
C3 C2 C7 C6 -0.3(3)
O1 C2 C7 C6 -179.68(18)
C5 C6 C7 C2 -0.1(3)
C6 C5 C8 N1 173.34(16)
C4 C5 C8 N1 -7.0(2)
C6 C5 C8 C9 -7.2(3)
C4 C5 C8 C9 172.38(18)
N1 C8 C9 C10 -0.12(19)
C5 C8 C9 C10 -179.58(16)
C8 C9 C10 N2 0.40(18)
C8 C9 C10 C15 178.35(16)
N2 C11 C12 O2 13.2(3)
N2 C11 C12 O3 -167.54(16)
N2 C10 C15 O4 176.88(19)
C9 C10 C15 O4 -0.7(3)
N2 C10 C15 O5 -2.6(3)
C9 C10 C15 O5 179.77(16)
C9 C8 N1 N2 -0.21(18)
C5 C8 N1 N2 179.32(14)
C8 N1 N2 C10 0.48(19)
C8 N1 N2 C11 176.47(14)
C9 C10 N2 N1 -0.56(19)
C15 C10 N2 N1 -178.58(15)
C9 C10 N2 C11 -175.96(16)
C15 C10 N2 C11 6.0(3)
C12 C11 N2 N1 -106.75(19)
C12 C11 N2 C10 68.4(2)
C3 C2 O1 C1 -179.77(19)
C7 C2 O1 C1 -0.4(3)
O2 C12 O3 C13 -0.3(3)
C11 C12 O3 C13 -179.51(19)
C14 C13 O3 C12 -179.8(2)
O4 C15 O5 C16 -4.0(3)
C10 C15 O5 C16 175.57(16)
C17 C16 O5 C15 177.34(17)

loop_
_cod_related_entry_id
_cod_related_entry_database
_cod_related_entry_code
1 ChemSpider 21119667
